data_4077849
loop_
_publ_author_name
'Calvo, Beatriz'
'Mac\'ias, Ram\'on'
'Cunchillos, Carmen'
'Lahoz, Fernando J.'
'Oro, Luis A.'

_publ_section_title
;
 Br\/onsted Acid/Base Driven Chemistry with Rhodathiaboranes: A Labile
 {SB9H9}--Thiadecaborane Fragment System
;
_journal_issue 7
_journal_name_full Organometallics
_journal_page_first 2526
_journal_paper_doi 10.1021/om200707m
_journal_volume 31
_journal_year 2012
_chemical_formula_moiety 'C23 H29 B9 Cl N P Rh S'
_chemical_formula_sum 'C23 H29 B9 Cl N P Rh S'
_chemical_formula_weight 618.15
_chemical_name_systematic
; 
 ? 
;
_space_group_IT_number 2
_symmetry_cell_setting triclinic
_symmetry_space_group_name_Hall '-P 1'
_symmetry_space_group_name_H-M 'P -1'
_atom_sites_solution_hydrogens geom
_atom_sites_solution_primary direct
_atom_sites_solution_secondary difmap
_audit_creation_method SHELXL-97
_cell_angle_alpha 74.286(10)
_cell_angle_beta 87.956(6)
_cell_angle_gamma 81.373(9)
_cell_formula_units_Z 2
_cell_length_a 9.012(2)
_cell_length_b 10.253(3)
_cell_length_c 15.554(3)
_cell_measurement_reflns_used 10207
_cell_measurement_temperature 100(2)
_cell_measurement_theta_max 31.090
_cell_measurement_theta_min 2.165
_cell_volume 1367.8(6)
_computing_cell_refinement 'HKL2000(Z. Otwinowski and W. Minor,1997)'
_computing_data_collection 'DENZO (Z. Otwinowski)'
_computing_data_reduction 'HKL2000(Z. Otwinowski and W. Minor,1997)'
_computing_molecular_graphics 'ORTEP (L. Farrugia, 1997) '
_computing_publication_material 'WingX (L. Farrugia, 1999)'
_computing_structure_refinement 'SHELXL-97 (Sheldrick, 1997)'
_computing_structure_solution 'SHELXS-97 (Sheldrick, 1997)'
_diffrn_ambient_temperature 100(2)
_diffrn_measured_fraction_theta_full 0.841
_diffrn_measured_fraction_theta_max 0.659
_diffrn_measurement_details ' 1.00 degrees, 1.0 sec, detector distance 63.50 mm'
_diffrn_measurement_device_type 'Single-axis HUBER diffractometer'
_diffrn_measurement_method 'phi scans'
_diffrn_radiation_monochromator 'A Si111 double-crystal'
_diffrn_radiation_type synchrotron
_diffrn_radiation_wavelength 0.73780
_diffrn_reflns_av_R_equivalents 0.0523
_diffrn_reflns_av_sigmaI/netI 0.0912
_diffrn_reflns_limit_h_max 11
_diffrn_reflns_limit_h_min -11
_diffrn_reflns_limit_k_max 11
_diffrn_reflns_limit_k_min -12
_diffrn_reflns_limit_l_max 20
_diffrn_reflns_limit_l_min -21
_diffrn_reflns_number 5184
_diffrn_reflns_theta_full 26.50
_diffrn_reflns_theta_max 31.09
_diffrn_reflns_theta_min 2.37
_exptl_absorpt_coefficient_mu 0.873
_exptl_absorpt_correction_T_max 1.063
_exptl_absorpt_correction_T_min 0.756
_exptl_absorpt_correction_type multi-scan
_exptl_absorpt_process_details
;
 R.H. Blessing, Acta Cryst. (1995), A51, 33-38
;
_exptl_crystal_colour red
_exptl_crystal_density_diffrn 1.501
_exptl_crystal_density_method 'not measured'
_exptl_crystal_description prism
_exptl_crystal_F_000 624
_exptl_crystal_size_max 0.161
_exptl_crystal_size_mid 0.105
_exptl_crystal_size_min 0.07
_refine_diff_density_max 1.814
_refine_diff_density_min -1.479
_refine_diff_density_rms 0.211
_refine_ls_extinction_coef 0.178(12)
_refine_ls_extinction_expression Fc^*^=kFc[1+0.001xFc^2^\l^3^/sin(2\q)]^-1/4^
_refine_ls_extinction_method SHELXL
_refine_ls_goodness_of_fit_ref 1.005
_refine_ls_hydrogen_treatment mixed
_refine_ls_matrix_type full
_refine_ls_number_parameters 339
_refine_ls_number_reflns 5184
_refine_ls_number_restraints 2
_refine_ls_restrained_S_all 1.005
_refine_ls_R_factor_all 0.1263
_refine_ls_R_factor_gt 0.0961
_refine_ls_shift/su_max 0.001
_refine_ls_shift/su_mean 0.000
_refine_ls_structure_factor_coef Fsqd
_refine_ls_weighting_details 'calc w=1/[\s^2^(Fo^2^)+(0.1946P)^2^+0.0000P] where P=(Fo^2^+2Fc^2^)/3'
_refine_ls_weighting_scheme calc
_refine_ls_wR_factor_gt 0.2343
_refine_ls_wR_factor_ref 0.2696
_reflns_number_gt 3462
_reflns_number_total 5184
_reflns_threshold_expression >2sigma(I)
_cod_data_source_file om200707m_si_001.cif
_cod_data_source_block compound_4
_cod_original_sg_symbol_H-M P-1
_cod_database_code 4077849

loop_
_symmetry_equiv_pos_as_xyz
'x, y, z'
'-x, -y, -z'

loop_
_atom_site_label
_atom_site_type_symbol
_atom_site_fract_x
_atom_site_fract_y
_atom_site_fract_z
_atom_site_U_iso_or_equiv
_atom_site_adp_type
_atom_site_occupancy
_atom_site_symmetry_multiplicity
_atom_site_calc_flag
_atom_site_refinement_flags
Rh Rh 0.92837(6) 0.30445(6) 0.30908(4) 0.0456(3) Uani 1 1 d .
Cl1 Cl 1.1388(2) 0.1880(2) 0.39776(14) 0.0554(5) Uani 1 1 d .
P1 P 0.9832(2) 0.1689(2) 0.21319(13) 0.0461(5) Uani 1 1 d .
N1 N 0.6397(7) 0.1534(6) 0.3438(4) 0.0459(15) Uani 1 1 d .
S7 S 0.9250(2) 0.4763(2) 0.38434(13) 0.0500(5) Uani 1 1 d .
C1 C 0.6759(8) 0.0448(8) 0.4141(5) 0.0504(19) Uani 1 1 d .
H1 H 0.7463 0.0494 0.4568 0.061 Uiso 1 1 calc R
C2 C 0.6124(9) -0.0746(9) 0.4258(6) 0.054(2) Uani 1 1 d .
H2 H 0.6392 -0.1519 0.4751 0.065 Uiso 1 1 calc R
C3 C 0.5096(9) -0.0762(9) 0.3631(6) 0.054(2) Uani 1 1 d .
H3 H 0.4608 -0.1545 0.3708 0.064 Uiso 1 1 calc R
C4 C 0.4767(9) 0.0311(9) 0.2911(6) 0.055(2) Uani 1 1 d .
H4 H 0.4079 0.0276 0.2471 0.066 Uiso 1 1 calc R
C5 C 0.5439(8) 0.1458(9) 0.2820(5) 0.0522(19) Uani 1 1 d .
H5 H 0.5221 0.2212 0.2308 0.063 Uiso 1 1 calc R
C6 C 1.1197(8) 0.2535(8) 0.1367(5) 0.0457(17) Uani 1 1 d .
C7 C 1.1374(9) 0.2419(9) 0.0494(5) 0.053(2) Uani 1 1 d .
H7 H 1.0790 0.1863 0.0291 0.063 Uiso 1 1 calc R
C8 C 1.2376(9) 0.3093(9) -0.0072(6) 0.056(2) Uani 1 1 d .
H8 H 1.2468 0.3015 -0.0667 0.067 Uiso 1 1 calc R
C9 C 1.3250(9) 0.3882(9) 0.0217(6) 0.058(2) Uani 1 1 d .
H9 H 1.3944 0.4353 -0.0177 0.069 Uiso 1 1 calc R
C10 C 1.3111(9) 0.3986(9) 0.1085(5) 0.056(2) Uani 1 1 d .
H10 H 1.3723 0.4518 0.1291 0.067 Uiso 1 1 calc R
C11 C 1.2085(9) 0.3317(8) 0.1655(5) 0.0516(19) Uani 1 1 d .
H11 H 1.1992 0.3398 0.2249 0.062 Uiso 1 1 calc R
C12 C 0.8439(9) 0.1441(8) 0.1382(5) 0.0496(19) Uani 1 1 d .
C13 C 0.7882(9) 0.0207(9) 0.1552(6) 0.0538(19) Uani 1 1 d .
H13 H 0.8225 -0.0519 0.2059 0.065 Uiso 1 1 calc R
C14 C 0.6844(10) 0.0034(10) 0.0994(6) 0.062(2) Uani 1 1 d .
H14 H 0.6448 -0.0807 0.1125 0.075 Uiso 1 1 calc R
C15 C 0.6361(10) 0.1047(9) 0.0248(6) 0.061(2) Uani 1 1 d .
H15 H 0.5653 0.0908 -0.0144 0.074 Uiso 1 1 calc R
C16 C 0.6922(10) 0.2292(9) 0.0068(6) 0.059(2) Uani 1 1 d .
H16 H 0.6598 0.3001 -0.0452 0.071 Uiso 1 1 calc R
C17 C 0.7932(8) 0.2497(9) 0.0635(5) 0.0496(18) Uani 1 1 d .
H17 H 0.8287 0.3355 0.0520 0.060 Uiso 1 1 calc R
C18 C 1.0723(9) -0.0073(8) 0.2592(5) 0.0508(19) Uani 1 1 d .
C19 C 1.0394(9) -0.0761(9) 0.3455(5) 0.0523(19) Uani 1 1 d .
H19 H 0.9786 -0.0299 0.3824 0.063 Uiso 1 1 calc R
C20 C 1.0963(9) -0.2136(9) 0.3773(5) 0.055(2) Uani 1 1 d .
H20 H 1.0756 -0.2616 0.4368 0.065 Uiso 1 1 calc R
C21 C 1.1834(8) -0.2819(8) 0.3231(6) 0.054(2) Uani 1 1 d .
H21 H 1.2193 -0.3769 0.3449 0.065 Uiso 1 1 calc R
C22 C 1.2171(9) -0.2132(9) 0.2391(6) 0.057(2) Uani 1 1 d .
H22 H 1.2797 -0.2597 0.2031 0.068 Uiso 1 1 calc R
C23 C 1.1608(9) -0.0743(8) 0.2048(5) 0.0527(19) Uani 1 1 d .
H23 H 1.1828 -0.0268 0.1454 0.063 Uiso 1 1 calc R
B1 B 0.6598(10) 0.5778(10) 0.2525(6) 0.051(2) Uani 1 1 d .
H1B H 0.6100 0.6634 0.1951 0.061 Uiso 1 1 calc R
B2 B 0.7586(11) 0.6228(10) 0.3333(6) 0.050(2) Uani 1 1 d .
H2B H 0.7713 0.7319 0.3273 0.060 Uiso 1 1 calc R
B3 B 0.8517(10) 0.5251(10) 0.2543(6) 0.053(2) Uani 1 1 d .
H3B H 0.9264 0.5727 0.1994 0.063 Uiso 1 1 calc R
B4 B 0.7247(9) 0.4165(9) 0.2345(6) 0.046(2) Uani 1 1 d .
H4B H 0.7146 0.3977 0.1675 0.056 Uiso 1 1 calc R
B5 B 0.5636(10) 0.4383(10) 0.3020(6) 0.048(2) Uani 1 1 d .
H5B H 0.4494 0.4318 0.2787 0.058 Uiso 1 1 calc R
B6 B 0.5897(10) 0.5526(10) 0.3641(6) 0.051(2) Uani 1 1 d .
H6B H 0.4896 0.6183 0.3826 0.061 Uiso 1 1 calc R
B9 B 0.7009(9) 0.2892(10) 0.3366(6) 0.046(2) Uani 1 1 d D
H910 H 0.724(5) 0.281(5) 0.4198(17) 0.05(2) Uiso 1 1 d D
B10 B 0.6121(10) 0.3778(10) 0.4182(6) 0.053(2) Uani 1 1 d D
H9B H 0.5766 0.3051 0.4805 0.063 Uiso 1 1 calc R
B11 B 0.7357(11) 0.4994(10) 0.4402(6) 0.053(2) Uani 1 1 d .
H10B H 0.7547 0.4883 0.5127 0.063 Uiso 1 1 calc R

loop_
_atom_site_aniso_label
_atom_site_aniso_U_11
_atom_site_aniso_U_22
_atom_site_aniso_U_33
_atom_site_aniso_U_23
_atom_site_aniso_U_13
_atom_site_aniso_U_12
Rh 0.0436(4) 0.0457(5) 0.0490(4) -0.0158(3) 0.0029(2) -0.0062(3)
Cl1 0.0512(11) 0.0560(13) 0.0588(12) -0.0181(9) -0.0064(8) -0.0003(9)
P1 0.0460(11) 0.0455(12) 0.0482(11) -0.0164(9) 0.0044(8) -0.0055(8)
N1 0.044(3) 0.040(4) 0.053(4) -0.014(3) 0.008(3) -0.004(3)
S7 0.0488(11) 0.0484(13) 0.0566(12) -0.0202(9) 0.0021(8) -0.0076(8)
C1 0.049(4) 0.050(5) 0.054(4) -0.018(4) 0.006(3) -0.005(3)
C2 0.057(5) 0.044(5) 0.065(5) -0.020(4) 0.006(4) -0.012(4)
C3 0.047(4) 0.048(5) 0.068(5) -0.021(4) 0.001(4) -0.004(3)
C4 0.050(4) 0.051(5) 0.069(5) -0.023(4) -0.003(4) -0.009(4)
C5 0.048(4) 0.060(6) 0.048(4) -0.018(4) -0.006(3) 0.000(4)
C6 0.045(4) 0.044(5) 0.047(4) -0.011(3) 0.003(3) -0.006(3)
C7 0.053(5) 0.062(6) 0.049(4) -0.022(4) 0.004(3) -0.015(4)
C8 0.054(5) 0.058(6) 0.054(5) -0.014(4) 0.005(4) -0.007(4)
C9 0.051(5) 0.057(5) 0.059(5) -0.008(4) 0.009(4) -0.006(4)
C10 0.050(5) 0.060(6) 0.055(5) -0.012(4) 0.001(3) -0.008(4)
C11 0.051(5) 0.052(5) 0.053(4) -0.016(4) -0.004(3) -0.005(3)
C12 0.050(4) 0.047(5) 0.050(4) -0.015(3) 0.004(3) 0.000(3)
C13 0.046(4) 0.057(5) 0.060(5) -0.017(4) 0.000(3) -0.008(3)
C14 0.063(5) 0.062(6) 0.064(5) -0.016(4) -0.003(4) -0.014(4)
C15 0.066(6) 0.056(6) 0.067(6) -0.026(4) -0.020(4) -0.003(4)
C16 0.059(5) 0.057(6) 0.064(5) -0.023(4) -0.005(4) -0.001(4)
C17 0.046(4) 0.049(5) 0.057(5) -0.021(4) 0.002(3) -0.002(3)
C18 0.055(5) 0.045(5) 0.056(5) -0.019(4) 0.006(3) -0.010(3)
C19 0.053(5) 0.055(5) 0.049(4) -0.013(4) 0.000(3) -0.008(3)
C20 0.049(4) 0.053(5) 0.056(5) -0.003(4) 0.000(3) -0.010(3)
C21 0.042(4) 0.045(5) 0.071(5) -0.012(4) -0.002(3) 0.002(3)
C22 0.059(5) 0.055(6) 0.055(5) -0.017(4) 0.000(4) -0.002(4)
C23 0.051(5) 0.049(5) 0.057(5) -0.015(4) 0.005(3) -0.004(3)
B1 0.056(5) 0.052(6) 0.046(5) -0.015(4) 0.005(4) -0.010(4)
B2 0.057(5) 0.040(5) 0.055(5) -0.018(4) 0.004(4) -0.007(4)
B3 0.051(5) 0.055(6) 0.051(5) -0.015(4) 0.008(4) -0.007(4)
B4 0.036(4) 0.048(5) 0.049(5) -0.007(4) 0.000(3) 0.001(3)
B5 0.052(5) 0.047(5) 0.048(5) -0.018(4) 0.011(4) -0.006(4)
B6 0.053(5) 0.052(6) 0.053(5) -0.018(4) 0.007(4) -0.012(4)
B9 0.038(4) 0.060(6) 0.043(4) -0.015(4) 0.005(3) -0.015(4)
B10 0.048(5) 0.054(6) 0.058(5) -0.018(4) 0.000(4) -0.011(4)
B11 0.055(5) 0.048(6) 0.052(5) -0.012(4) 0.005(4) -0.002(4)

loop_
_atom_type_symbol
_atom_type_description
_atom_type_scat_dispersion_real
_atom_type_scat_dispersion_imag
_atom_type_scat_source
C C 0.0033 0.0016 'International Tables Vol C Tables 4.2.6.8 and 6.1.1.4'
H H 0.0000 0.0000 'International Tables Vol C Tables 4.2.6.8 and 6.1.1.4'
B B 0.0013 0.0007 'International Tables Vol C Tables 4.2.6.8 and 6.1.1.4'
N N 0.0061 0.0033 'International Tables Vol C Tables 4.2.6.8 and 6.1.1.4'
P P 0.1023 0.0942 'International Tables Vol C Tables 4.2.6.8 and 6.1.1.4'
S S 0.1246 0.1234 'International Tables Vol C Tables 4.2.6.8 and 6.1.1.4'
Cl Cl 0.1484 0.1585 'International Tables Vol C Tables 4.2.6.8 and 6.1.1.4'
Rh Rh -1.1178 0.9187 'International Tables Vol C Tables 4.2.6.8 and 6.1.1.4'

loop_
_geom_angle_atom_site_label_1
_geom_angle_atom_site_label_2
_geom_angle_atom_site_label_3
_geom_angle
B9 Rh B4 49.2(3)
B9 Rh B3 85.4(4)
B4 Rh B3 48.3(4)
B9 Rh P1 102.0(3)
B4 Rh P1 92.9(3)
B3 Rh P1 119.3(3)
B9 Rh Cl1 128.2(2)
B4 Rh Cl1 176.0(2)
B3 Rh Cl1 130.9(3)
P1 Rh Cl1 90.61(8)
B9 Rh S7 92.2(3)
B4 Rh S7 90.4(3)
B3 Rh S7 53.4(3)
P1 Rh S7 163.82(7)
Cl1 Rh S7 86.73(8)
C18 P1 C6 105.9(3)
C18 P1 C12 100.6(4)
C6 P1 C12 103.4(4)
C18 P1 Rh 118.1(3)
C6 P1 Rh 103.8(3)
C12 P1 Rh 123.2(3)
C1 N1 C5 119.4(7)
C1 N1 B9 120.5(7)
C5 N1 B9 120.0(7)
B11 S7 B2 56.1(4)
B11 S7 B3 98.4(4)
B2 S7 B3 55.7(4)
B11 S7 Rh 108.9(3)
B2 S7 Rh 107.4(3)
B3 S7 Rh 59.3(3)
N1 C1 C2 121.4(8)
N1 C1 H1 119.3
C2 C1 H1 119.3
C3 C2 C1 117.4(8)
C3 C2 H2 121.3
C1 C2 H2 121.3
C4 C3 C2 121.2(8)
C4 C3 H3 119.4
C2 C3 H3 119.4
C3 C4 C5 119.1(8)
C3 C4 H4 120.5
C5 C4 H4 120.5
N1 C5 C4 121.3(8)
N1 C5 H5 119.3
C4 C5 H5 119.3
C11 C6 C7 118.4(7)
C11 C6 P1 119.3(6)
C7 C6 P1 122.3(6)
C8 C7 C6 121.1(8)
C8 C7 H7 119.5
C6 C7 H7 119.5
C7 C8 C9 120.2(8)
C7 C8 H8 119.9
C9 C8 H8 119.9
C8 C9 C10 119.5(8)
C8 C9 H9 120.3
C10 C9 H9 120.3
C11 C10 C9 120.3(9)
C11 C10 H10 119.8
C9 C10 H10 119.8
C6 C11 C10 120.5(8)
C6 C11 H11 119.8
C10 C11 H11 119.8
C13 C12 C17 119.5(8)
C13 C12 P1 120.5(6)
C17 C12 P1 120.0(7)
C14 C13 C12 120.1(8)
C14 C13 H13 119.9
C12 C13 H13 119.9
C13 C14 C15 121.1(9)
C13 C14 H14 119.5
C15 C14 H14 119.5
C14 C15 C16 119.3(9)
C14 C15 H15 120.4
C16 C15 H15 120.4
C17 C16 C15 120.4(8)
C17 C16 H16 119.8
C15 C16 H16 119.8
C16 C17 C12 119.6(8)
C16 C17 H17 120.2
C12 C17 H17 120.2
C19 C18 C23 120.8(8)
C19 C18 P1 119.2(6)
C23 C18 P1 119.7(6)
C18 C19 C20 119.0(7)
C18 C19 H19 120.5
C20 C19 H19 120.5
C19 C20 C21 120.6(7)
C19 C20 H20 119.7
C21 C20 H20 119.7
C22 C21 C20 120.0(8)
C22 C21 H21 120.0
C20 C21 H21 120.0
C21 C22 C23 120.8(7)
C21 C22 H22 119.6
C23 C22 H22 119.6
C18 C23 C22 118.8(7)
C18 C23 H23 120.6
C22 C23 H23 120.6
B3 B1 B2 65.3(5)
B3 B1 B4 62.0(5)
B2 B1 B4 115.8(7)
B3 B1 B5 110.7(7)
B2 B1 B5 111.1(6)
B4 B1 B5 60.7(5)
B3 B1 B6 110.1(7)
B2 B1 B6 60.0(5)
B4 B1 B6 108.6(6)
B5 B1 B6 59.1(5)
B3 B1 H1B 118.7
B2 B1 H1B 116.9
B4 B1 H1B 119.0
B5 B1 H1B 121.3
B6 B1 H1B 123.0
B1 B2 B6 60.8(5)
B1 B2 B11 107.4(7)
B6 B2 B11 57.3(5)
B1 B2 B3 56.6(5)
B6 B2 B3 104.1(7)
B11 B2 B3 107.7(6)
B1 B2 S7 110.6(6)
B6 B2 S7 106.7(6)
B11 B2 S7 59.8(4)
B3 B2 S7 64.3(4)
B1 B2 H2B 121.5
B6 B2 H2B 124.3
B11 B2 H2B 122.8
B3 B2 H2B 122.7
S7 B2 H2B 119.2
B1 B3 B4 59.8(5)
B1 B3 B2 58.1(5)
B4 B3 B2 108.2(6)
B1 B3 S7 108.2(5)
B4 B3 S7 114.0(5)
B2 B3 S7 60.0(4)
B1 B3 Rh 116.6(6)
B4 B3 Rh 65.7(4)
B2 B3 Rh 117.7(5)
S7 B3 Rh 67.3(3)
B1 B3 H3B 121.9
B4 B3 H3B 119.8
B2 B3 H3B 121.4
S7 B3 H3B 119.1
Rh B3 H3B 111.6
B1 B4 B5 59.8(5)
B1 B4 B9 107.6(6)
B5 B4 B9 60.0(5)
B1 B4 B3 58.2(5)
B5 B4 B3 106.9(7)
B9 B4 B3 108.8(6)
B1 B4 Rh 115.5(6)
B5 B4 Rh 114.8(5)
B9 B4 Rh 62.5(4)
B3 B4 Rh 66.0(4)
B1 B4 H4B 121.2
B5 B4 H4B 121.1
B9 B4 H4B 122.3
B3 B4 H4B 121.8
Rh B4 H4B 114.0
B6 B5 B1 61.2(5)
B6 B5 B4 109.3(7)
B1 B5 B4 59.5(5)
B6 B5 B9 108.6(7)
B1 B5 B9 107.6(6)
B4 B5 B9 60.2(5)
B6 B5 B10 59.0(5)
B1 B5 B10 108.7(7)
B4 B5 B10 110.7(7)
B9 B5 B10 62.2(5)
B6 B5 H5B 121.4
B1 B5 H5B 121.9
B4 B5 H5B 120.7
B9 B5 H5B 121.3
B10 B5 H5B 120.4
B11 B6 B10 66.1(6)
B11 B6 B5 115.8(7)
B10 B6 B5 61.6(5)
B11 B6 B2 62.7(5)
B10 B6 B2 115.5(7)
B5 B6 B2 111.0(6)
B11 B6 B1 110.5(7)
B10 B6 B1 109.7(7)
B5 B6 B1 59.8(5)
B2 B6 B1 59.2(5)
B11 B6 H6B 116.4
B10 B6 H6B 117.3
B5 B6 H6B 119.3
B2 B6 H6B 119.1
B1 B6 H6B 123.2
N1 B9 B5 113.9(6)
N1 B9 B4 125.2(7)
B5 B9 B4 59.8(5)
N1 B9 B10 111.9(6)
B5 B9 B10 59.1(5)
B4 B9 B10 107.9(7)
N1 B9 Rh 120.6(6)
B5 B9 Rh 119.5(5)
B4 B9 Rh 68.3(4)
B10 B9 Rh 116.4(5)
N1 B9 H910 102(3)
B5 B9 H910 103.2(10)
B4 B9 H910 133(3)
Rh B9 H910 90(3)
B6 B10 B5 59.4(5)
B6 B10 B9 106.2(6)
B5 B10 B9 58.8(5)
B6 B10 B11 56.4(5)
B5 B10 B11 106.1(6)
B9 B10 B11 110.6(6)
B6 B10 H910 131(3)
B5 B10 H910 102.9(10)
B11 B10 H910 93(3)
B6 B10 H9B 140.4
B5 B10 H9B 139.2
B9 B10 H9B 112.6
B11 B10 H9B 113.6
H910 B10 H9B 84.3
B6 B11 B2 60.0(5)
B6 B11 B10 57.5(5)
B2 B11 B10 106.5(7)
B6 B11 S7 112.3(6)
B2 B11 S7 64.1(4)
B10 B11 S7 110.5(6)
B6 B11 H10B 138.4
B2 B11 H10B 138.2
B10 B11 H10B 114.0
S7 B11 H10B 108.6

loop_
_geom_bond_atom_site_label_1
_geom_bond_atom_site_label_2
_geom_bond_distance
Rh B9 2.100(8)
Rh B4 2.198(8)
Rh B3 2.202(10)
Rh P1 2.294(2)
Rh Cl1 2.353(2)
Rh S7 2.361(2)
P1 C18 1.824(9)
P1 C6 1.827(7)
P1 C12 1.834(9)
N1 C1 1.340(10)
N1 C5 1.341(10)
N1 B9 1.548(11)
S7 B11 1.899(9)
S7 B2 1.975(10)
S7 B3 2.055(10)
C1 C2 1.393(11)
C1 H1 0.9500
C2 C3 1.373(12)
C2 H2 0.9500
C3 C4 1.346(12)
C3 H3 0.9500
C4 C5 1.374(12)
C4 H4 0.9500
C5 H5 0.9500
C6 C11 1.377(11)
C6 C7 1.395(10)
C7 C8 1.367(10)
C7 H7 0.9500
C8 C9 1.376(12)
C8 H8 0.9500
C9 C10 1.383(11)
C9 H9 0.9500
C10 C11 1.383(10)
C10 H10 0.9500
C11 H11 0.9500
C12 C13 1.387(11)
C12 C17 1.393(11)
C13 C14 1.361(12)
C13 H13 0.9500
C14 C15 1.364(12)
C14 H14 0.9500
C15 C16 1.397(12)
C15 H15 0.9500
C16 C17 1.366(12)
C16 H16 0.9500
C17 H17 0.9500
C18 C19 1.381(10)
C18 C23 1.388(11)
C19 C20 1.385(11)
C19 H19 0.9500
C20 C21 1.387(11)
C20 H20 0.9500
C21 C22 1.353(11)
C21 H21 0.9500
C22 C23 1.401(11)
C22 H22 0.9500
C23 H23 0.9500
B1 B3 1.732(13)
B1 B2 1.761(14)
B1 B4 1.762(13)
B1 B5 1.766(12)
B1 B6 1.791(12)
B1 H1B 1.1200
B2 B6 1.776(13)
B2 B11 1.823(13)
B2 B3 1.885(13)
B2 H2B 1.1200
B3 B4 1.799(14)
B3 H3B 1.1200
B4 B5 1.783(11)
B4 B9 1.791(12)
B4 H4B 1.1200
B5 B6 1.754(13)
B5 B9 1.786(13)
B5 B10 1.792(13)
B5 H5B 1.1200
B6 B11 1.725(14)
B6 B10 1.746(14)
B6 H6B 1.1200
B9 B10 1.847(13)
B9 H910 1.299(10)
B10 B11 1.894(14)
B10 H910 1.298(10)
B10 H9B 1.1200
B11 H10B 1.1200
